data_7113200
loop_
_publ_author_name
'Bhatt, Prashant M.'
'Desiraju, Gautam R.'

_publ_section_title
;
 Tautomeric polymorphism in omeprazole
;
_journal_coden_ASTM CHCOFS
_journal_issue 20
_journal_name_full
;
 Chemical Communications (Cambridge, United Kingdom)
;
_journal_page_first 2057
_journal_page_last 2059
_journal_paper_doi 10.1039/b700506g
_journal_year 2007
_chemical_formula_moiety 'C17 H19 N3 O3 S'
_chemical_formula_sum 'C17 H19 N3 O3 S'
_chemical_formula_weight 345
_chemical_melting_point 156
_chemical_name_common
;
6-methoxy-2-((4-methoxy-3,5-dimethyl-2-
pyridinyl)methylsulfinyl) -1H-benzimidazole
;
_chemical_name_systematic
;
6-methoxy-2-{(4-methoxy-3,5-dimethyl-2-pyridinyl)methylsulfinyl}
-1H-benzimidazole
;
_space_group_IT_number 2
_symmetry_cell_setting triclinic
_symmetry_space_group_name_Hall '-P 1'
_symmetry_space_group_name_H-M 'P -1'
_atom_sites_solution_hydrogens geom
_atom_sites_solution_primary direct
_atom_sites_solution_secondary difmap
_audit_creation_method SHELXL-97
_cell_angle_alpha 90.216(2)
_cell_angle_beta 111.762(2)
_cell_angle_gamma 116.113(2)
_cell_formula_units_Z 2
_cell_length_a 9.6439(16)
_cell_length_b 10.2621(17)
_cell_length_c 10.3322(17)
_cell_measurement_reflns_used 4928
_cell_measurement_temperature 100(2)
_cell_measurement_theta_max 26.04
_cell_measurement_theta_min 2.50
_cell_volume 835.5(2)
_computing_cell_refinement 'Bruker SMART'
_computing_data_collection 'Bruker SMART'
_computing_data_reduction 'Bruker SAINT'
_computing_molecular_graphics 'Bruker SHELXTL'
_computing_publication_material 'Bruker SHELXTL'
_computing_structure_refinement 'SHELXL-97 (Sheldrick, 1997)'
_computing_structure_solution 'SHELXS-97 (Sheldrick, 1990)'
_diffrn_ambient_temperature 100(2)
_diffrn_measured_fraction_theta_full 0.992
_diffrn_measured_fraction_theta_max 0.992
_diffrn_measurement_device_type 'CCD area detector'
_diffrn_measurement_method 'phi and omega scans'
_diffrn_radiation_monochromator graphite
_diffrn_radiation_source 'fine-focus sealed tube'
_diffrn_radiation_type MoK\a
_diffrn_radiation_wavelength 0.71073
_diffrn_reflns_av_R_equivalents 0.0219
_diffrn_reflns_av_sigmaI/netI 0.0240
_diffrn_reflns_limit_h_max 11
_diffrn_reflns_limit_h_min -11
_diffrn_reflns_limit_k_max 12
_diffrn_reflns_limit_k_min -12
_diffrn_reflns_limit_l_max 12
_diffrn_reflns_limit_l_min -12
_diffrn_reflns_number 8968
_diffrn_reflns_theta_full 26.06
_diffrn_reflns_theta_max 26.06
_diffrn_reflns_theta_min 2.17
_exptl_absorpt_coefficient_mu 0.214
_exptl_absorpt_correction_type none
_exptl_crystal_colour colourless
_exptl_crystal_density_diffrn 1.373
_exptl_crystal_density_method 'not measured'
_exptl_crystal_description plate
_exptl_crystal_F_000 364
_exptl_crystal_size_max 0.23
_exptl_crystal_size_mid 0.17
_exptl_crystal_size_min 0.07
_refine_diff_density_max 0.591
_refine_diff_density_min -0.236
_refine_diff_density_rms 0.060
_refine_ls_extinction_method none
_refine_ls_goodness_of_fit_ref 1.064
_refine_ls_hydrogen_treatment mixed
_refine_ls_matrix_type full
_refine_ls_number_parameters 249
_refine_ls_number_reflns 3280
_refine_ls_number_restraints 39
_refine_ls_restrained_S_all 1.060
_refine_ls_R_factor_all 0.0565
_refine_ls_R_factor_gt 0.0504
_refine_ls_shift/su_max 0.001
_refine_ls_shift/su_mean 0.000
_refine_ls_structure_factor_coef Fsqd
_refine_ls_weighting_details 'calc w=1/[\s^2^(Fo^2^)+(0.0649P)^2^+0.6500P] where P=(Fo^2^+2Fc^2^)/3'
_refine_ls_weighting_scheme calc
_refine_ls_wR_factor_gt 0.1288
_refine_ls_wR_factor_ref 0.1329
_reflns_number_gt 2917
_reflns_number_total 3280
_reflns_threshold_expression >2sigma(I)
_cod_duplicate_entry 7101902
_cod_data_source_file b700506g.txt
_cod_data_source_block grd453_IV
_cod_depositor_comments
;
The following automatic conversions were performed:

'_symmetry_cell_setting' value 'Triclinic' changed to 'triclinic'
according to
/usr/data/users/saulius/automatic-downloads/retrospective/RSC/lib/dictionaries/cif_core.dic
dictionary named 'cif_core.dic' version 2.4.2 from 2011-04-26.

Automatic conversion script
Id: cif_fix_values 2281 2013-09-26 08:29:07Z andrius 
;
_cod_original_sg_symbol_H-M P-1
_cod_database_code 7113200

loop_
_symmetry_equiv_pos_as_xyz
'x, y, z'
'-x, -y, -z'

loop_
_atom_site_label
_atom_site_type_symbol
_atom_site_fract_x
_atom_site_fract_y
_atom_site_fract_z
_atom_site_U_iso_or_equiv
_atom_site_adp_type
_atom_site_occupancy
_atom_site_symmetry_multiplicity
_atom_site_calc_flag
_atom_site_refinement_flags
_atom_site_disorder_assembly
_atom_site_disorder_group
N1 N 0.7325(2) 0.2418(2) 0.5659(2) 0.0314(4) Uani 1 1 d . . .
H1 H 0.710(3) 0.162(3) 0.522(3) 0.028(6) Uiso 1 1 d . . .
C2 C 0.6293(3) 0.2846(2) 0.5911(2) 0.0320(5) Uani 1 1 d . . .
N3 N 0.7045(2) 0.4221(2) 0.65978(19) 0.0355(4) Uani 1 1 d . . .
C3A C 0.8713(3) 0.4751(2) 0.6793(2) 0.0337(5) Uani 1 1 d . . .
C4 C 1.0099(3) 0.6185(2) 0.7407(2) 0.0379(5) Uani 1 1 d . A .
H4 H 0.9982 0.6954 0.7792 0.045 Uiso 1 1 calc R . .
C5 C 1.1620(3) 0.6424(3) 0.7427(3) 0.0388(5) Uani 1 1 d U . .
H5 H 1.261(4) 0.739(4) 0.783(3) 0.036(8) Uiso 0.88 1 d P . .
C6 C 1.1808(3) 0.5296(3) 0.6871(2) 0.0370(5) Uani 1 1 d U A .
C7 C 1.0459(3) 0.3862(2) 0.6250(2) 0.0335(5) Uani 1 1 d . . .
H7 H 1.0585 0.3096 0.5871 0.040 Uiso 1 1 calc R A .
C7A C 0.8916(3) 0.3643(2) 0.6228(2) 0.0320(5) Uani 1 1 d . A .
C8 C 0.3471(3) 0.1243(2) 0.3537(2) 0.0344(5) Uani 1 1 d . . .
H8A H 0.3803 0.2160 0.3151 0.041 Uiso 1 1 calc R . .
H8B H 0.4055 0.0719 0.3363 0.041 Uiso 1 1 calc R . .
C9 C 0.1566(3) 0.0263(2) 0.2804(2) 0.0303(5) Uani 1 1 d . . .
C10 C 0.0838(3) -0.0825(2) 0.1593(2) 0.0309(5) Uani 1 1 d . . .
C11 C -0.0935(3) -0.1578(2) 0.0933(2) 0.0337(5) Uani 1 1 d . . .
C12 C -0.1905(3) -0.1270(3) 0.1478(2) 0.0379(5) Uani 1 1 d . . .
C13 C -0.1018(3) -0.0204(3) 0.2722(3) 0.0403(5) Uani 1 1 d . . .
H13 H -0.1654 -0.0005 0.3134 0.048 Uiso 1 1 calc R . .
C14 C 0.1876(3) -0.1174(3) 0.1004(2) 0.0416(6) Uani 1 1 d . . .
H14A H 0.2846 -0.0251 0.1052 0.062 Uiso 1 1 calc R . .
H14B H 0.1171 -0.1699 0.0011 0.062 Uiso 1 1 calc R . .
H14C H 0.2285 -0.1800 0.1564 0.062 Uiso 1 1 calc R . .
C15 C -0.3822(3) -0.2020(4) 0.0746(3) 0.0571(8) Uani 1 1 d . . .
H15A H -0.4287 -0.3055 0.0855 0.086 Uiso 1 1 calc R . .
H15B H -0.4177 -0.1984 -0.0267 0.086 Uiso 1 1 calc R . .
H15C H -0.4243 -0.1507 0.1177 0.086 Uiso 1 1 calc R . .
C16 C -0.2150(4) -0.4072(3) -0.0112(3) 0.0526(7) Uani 1 1 d . . .
H16A H -0.2957 -0.4390 0.0329 0.079 Uiso 1 1 calc R . .
H16B H -0.1119 -0.4106 0.0509 0.079 Uiso 1 1 calc R . .
H16C H -0.2665 -0.4734 -0.1033 0.079 Uiso 1 1 calc R . .
C17A C 1.3684(3) 0.4591(3) 0.6497(3) 0.0380(6) Uani 0.887(4) 1 d PU A 1
H17A H 1.3378 0.3778 0.7004 0.057 Uiso 0.887(4) 1 calc PR A 1
H17B H 1.4884 0.5004 0.6679 0.057 Uiso 0.887(4) 1 calc PR A 1
H17C H 1.2982 0.4218 0.5474 0.057 Uiso 0.887(4) 1 calc PR A 1
O1A O 1.3403(2) 0.57209(18) 0.6983(2) 0.0349(5) Uani 0.887(4) 1 d PU A 1
C17B C 1.345(3) 0.851(2) 0.843(3) 0.047(5) Uani 0.113(4) 1 d PU A 2
H17D H 1.2640 0.8781 0.7749 0.070 Uiso 0.113(4) 1 calc PR A 2
H17E H 1.4592 0.9358 0.8788 0.070 Uiso 0.113(4) 1 calc PR A 2
H17F H 1.3130 0.8231 0.9220 0.070 Uiso 0.113(4) 1 calc PR A 2
O1B O 1.3422(18) 0.7312(16) 0.7742(15) 0.039(4) Uani 0.113(4) 1 d PU A 2
O2 O 0.38880(18) 0.02925(16) 0.59652(16) 0.0333(4) Uani 1 1 d . . .
O3 O -0.1730(2) -0.25965(17) -0.03203(16) 0.0404(4) Uani 1 1 d . . .
N4 N 0.0672(2) 0.0558(2) 0.3374(2) 0.0361(4) Uani 1 1 d . . .
S1 S 0.40898(6) 0.17015(6) 0.54314(6) 0.03161(18) Uani 1 1 d . . .

loop_
_atom_site_aniso_label
_atom_site_aniso_U_11
_atom_site_aniso_U_22
_atom_site_aniso_U_33
_atom_site_aniso_U_23
_atom_site_aniso_U_13
_atom_site_aniso_U_12
N1 0.0239(9) 0.0248(9) 0.0295(9) -0.0003(7) 0.0078(7) 0.0013(7)
C2 0.0227(10) 0.0302(11) 0.0262(11) -0.0013(8) 0.0067(8) 0.0018(9)
N3 0.0265(9) 0.0323(10) 0.0280(9) -0.0042(7) 0.0060(8) 0.0024(8)
C3A 0.0279(11) 0.0302(11) 0.0251(11) 0.0000(8) 0.0049(9) 0.0043(9)
C4 0.0305(11) 0.0300(11) 0.0313(12) -0.0020(9) 0.0038(9) 0.0039(9)
C5 0.0277(11) 0.0299(11) 0.0341(12) 0.0027(9) 0.0017(9) 0.0027(10)
C6 0.0197(10) 0.0408(12) 0.0350(12) 0.0154(10) 0.0053(9) 0.0066(9)
C7 0.0271(11) 0.0312(11) 0.0309(11) 0.0081(9) 0.0078(9) 0.0082(9)
C7A 0.0224(10) 0.0305(11) 0.0253(10) 0.0059(8) 0.0049(8) 0.0020(9)
C8 0.0244(11) 0.0327(11) 0.0274(11) -0.0020(9) 0.0091(9) -0.0003(9)
C9 0.0236(10) 0.0267(10) 0.0285(11) 0.0045(8) 0.0083(9) 0.0041(8)
C10 0.0260(10) 0.0281(10) 0.0253(10) 0.0065(8) 0.0085(8) 0.0038(9)
C11 0.0291(11) 0.0283(10) 0.0238(10) 0.0060(8) 0.0063(9) 0.0012(9)
C12 0.0232(11) 0.0384(12) 0.0345(12) 0.0073(10) 0.0073(9) 0.0041(9)
C13 0.0294(12) 0.0421(13) 0.0431(14) 0.0063(11) 0.0154(10) 0.0115(10)
C14 0.0345(12) 0.0457(13) 0.0289(12) -0.0029(10) 0.0114(10) 0.0079(11)
C15 0.0256(12) 0.0657(18) 0.0529(16) 0.0052(14) 0.0092(12) 0.0054(12)
C16 0.0584(17) 0.0340(13) 0.0312(13) -0.0052(10) 0.0117(12) -0.0001(12)
C17A 0.0277(13) 0.0353(13) 0.0503(16) 0.0101(12) 0.0147(12) 0.0155(11)
O1A 0.0198(8) 0.0281(9) 0.0492(11) 0.0056(8) 0.0101(8) 0.0085(7)
C17B 0.030(10) 0.027(8) 0.061(14) 0.008(8) 0.009(9) 0.003(7)
O1B 0.023(6) 0.040(7) 0.038(8) 0.002(6) 0.009(6) 0.005(5)
O2 0.0259(7) 0.0315(8) 0.0324(8) 0.0004(6) 0.0125(6) 0.0049(6)
O3 0.0331(8) 0.0357(8) 0.0232(8) 0.0015(6) 0.0048(6) -0.0020(7)
N4 0.0272(9) 0.0319(10) 0.0368(11) 0.0008(8) 0.0114(8) 0.0055(8)
S1 0.0227(3) 0.0285(3) 0.0292(3) -0.0037(2) 0.0086(2) 0.0023(2)

loop_
_atom_type_symbol
_atom_type_description
_atom_type_scat_dispersion_real
_atom_type_scat_dispersion_imag
_atom_type_scat_source
C C 0.0033 0.0016 'International Tables Vol C Tables 4.2.6.8 and 6.1.1.4'
H H 0.0000 0.0000 'International Tables Vol C Tables 4.2.6.8 and 6.1.1.4'
N N 0.0061 0.0033 'International Tables Vol C Tables 4.2.6.8 and 6.1.1.4'
O O 0.0106 0.0060 'International Tables Vol C Tables 4.2.6.8 and 6.1.1.4'
S S 0.1246 0.1234 'International Tables Vol C Tables 4.2.6.8 and 6.1.1.4'

loop_
_geom_angle_atom_site_label_1
_geom_angle_atom_site_label_2
_geom_angle_atom_site_label_3
_geom_angle
C2 N1 C7A 105.54(19)
C2 N1 H1 129.8(17)
C7A N1 H1 124.6(17)
N3 C2 N1 114.95(19)
N3 C2 S1 119.68(18)
N1 C2 S1 125.35(16)
C2 N3 C3A 103.52(19)
N3 C3A C7A 110.38(18)
N3 C3A C4 129.4(2)
C7A C3A C4 120.2(2)
C5 C4 C3A 117.3(2)
C5 C4 H4 121.3
C3A C4 H4 121.3
C4 C5 C6 121.8(2)
C4 C5 O1B 154.8(7)
C6 C5 O1B 83.4(7)
C4 C5 H5 120(2)
C6 C5 H5 118(2)
O1B C5 H5 34.6(19)
O1A C6 C7 123.4(2)
O1A C6 C5 114.1(2)
C7 C6 C5 122.5(2)
C7A C7 C6 114.9(2)
C7A C7 H7 122.5
C6 C7 H7 122.5
N1 C7A C7 131.1(2)
N1 C7A C3A 105.60(19)
C7 C7A C3A 123.3(2)
C9 C8 S1 109.08(15)
C9 C8 H8A 109.9
S1 C8 H8A 109.9
C9 C8 H8B 109.9
S1 C8 H8B 109.9
H8A C8 H8B 108.3
N4 C9 C10 123.94(19)
N4 C9 C8 115.08(19)
C10 C9 C8 121.0(2)
C9 C10 C11 116.1(2)
C9 C10 C14 122.89(19)
C11 C10 C14 121.0(2)
O3 C11 C12 119.66(19)
O3 C11 C10 118.9(2)
C12 C11 C10 121.3(2)
C13 C12 C11 116.5(2)
C13 C12 C15 121.2(2)
C11 C12 C15 122.3(2)
N4 C13 C12 124.0(2)
N4 C13 H13 118.0
C12 C13 H13 118.0
C10 C14 H14A 109.5
C10 C14 H14B 109.5
H14A C14 H14B 109.5
C10 C14 H14C 109.5
H14A C14 H14C 109.5
H14B C14 H14C 109.5
C12 C15 H15A 109.5
C12 C15 H15B 109.5
H15A C15 H15B 109.5
C12 C15 H15C 109.5
H15A C15 H15C 109.5
H15B C15 H15C 109.5
O3 C16 H16A 109.5
O3 C16 H16B 109.5
H16A C16 H16B 109.5
O3 C16 H16C 109.5
H16A C16 H16C 109.5
H16B C16 H16C 109.5
C6 O1A C17A 116.36(19)
O1B C17B H5 38.0(19)
O1B C17B H17D 109.5
H5 C17B H17D 86.6
O1B C17B H17E 109.5
H5 C17B H17E 147.3
H17D C17B H17E 109.5
O1B C17B H17F 109.5
H5 C17B H17F 90.3
H17D C17B H17F 109.5
H17E C17B H17F 109.5
C17B O1B C5 89.5(13)
C17B O1B H5 50(3)
C5 O1B H5 40(2)
C11 O3 C16 113.30(17)
C13 N4 C9 117.9(2)
O2 S1 C2 107.02(10)
O2 S1 C8 105.53(10)
C2 S1 C8 96.79(10)

loop_
_geom_bond_atom_site_label_1
_geom_bond_atom_site_label_2
_geom_bond_distance
N1 C2 1.352(3)
N1 C7A 1.381(3)
N1 H1 0.83(2)
C2 N3 1.316(3)
C2 S1 1.777(2)
N3 C3A 1.383(3)
C3A C7A 1.396(3)
C3A C4 1.409(3)
C4 C5 1.368(4)
C4 H4 0.9500
C5 C6 1.400(4)
C5 O1B 1.463(14)
C5 H5 0.97(3)
C6 O1A 1.359(3)
C6 C7 1.399(3)
C7 C7A 1.395(3)
C7 H7 0.9500
C8 C9 1.516(3)
C8 S1 1.813(2)
C8 H8A 0.9900
C8 H8B 0.9900
C9 N4 1.336(3)
C9 C10 1.397(3)
C10 C11 1.398(3)
C10 C14 1.506(3)
C11 O3 1.380(3)
C11 C12 1.394(3)
C12 C13 1.389(3)
C12 C15 1.512(3)
C13 N4 1.335(3)
C13 H13 0.9500
C14 H14A 0.9800
C14 H14B 0.9800
C14 H14C 0.9800
C15 H15A 0.9800
C15 H15B 0.9800
C15 H15C 0.9800
C16 O3 1.424(3)
C16 H16A 0.9800
C16 H16B 0.9800
C16 H16C 0.9800
C17A O1A 1.429(3)
C17A H17A 0.9800
C17A H17B 0.9800
C17A H17C 0.9800
C17B O1B 1.40(3)
C17B H5 1.08(4)
C17B H17D 0.9800
C17B H17E 0.9800
C17B H17F 0.9800
O1B H5 0.86(3)
O2 S1 1.5069(16)
